data_7002788
loop_
_publ_author_name
'Adams, Christopher J.'
'Baber, Angharad'
'Boonyuen, Supakorn'
'Connelly, Neil G.'
'Diosdado, Beatriz E.'
'Kantacha, Anob'
'Orpen, A. Guy'
'Patr\'on, Elena'

_publ_section_title
;
 Thiolates vs. halides as \p-donors: the redox-active alkyne complexes
 [M(SR)L(\h-R&#x2032;C&#xE002;CR&#x2032;)L&#x2032;] {M = Mo or W, L =
 CO or P(OMe)3, L&#x2032; = \h-C5H5 and Tp&#x2032;}
;
_journal_issue 44
_journal_name_full 'Dalton Transactions'
_journal_page_first 9746
_journal_page_last 9758
_journal_paper_doi 10.1039/b912986c
_journal_year 2009
_chemical_formula_moiety 'C36 H37 B N6 O S W, F6 P'
_chemical_formula_sum 'C36 H37 B F6 N6 O P S W'
_chemical_formula_weight 941.41
_chemical_name_systematic
;
?
;
_space_group_IT_number 2
_symmetry_cell_setting triclinic
_symmetry_space_group_name_Hall '-P 1'
_symmetry_space_group_name_H-M 'P -1'
_atom_sites_solution_hydrogens geom
_atom_sites_solution_primary direct
_atom_sites_solution_secondary difmap
_audit_creation_method SHELXL-97
_cell_angle_alpha 81.893(2)
_cell_angle_beta 81.176(2)
_cell_angle_gamma 83.879(2)
_cell_formula_units_Z 2
_cell_length_a 10.6440(12)
_cell_length_b 11.5820(13)
_cell_length_c 15.6038(18)
_cell_measurement_reflns_used 102
_cell_measurement_temperature 173(2)
_cell_measurement_theta_max 23.88
_cell_measurement_theta_min 2.506
_cell_volume 1874.7(4)
_computing_cell_refinement 'Bruker SMART (Bruker, 1998)'
_computing_data_collection 'Bruker SMART (Bruker, 1998)'
_computing_data_reduction 'Bruker SAINT (Bruker, 1998)'
_computing_molecular_graphics 'Bruker SHELXTL (Bruker, 1998)'
_computing_publication_material 'Bruker SHELXTL (Bruker, 1998)'
_computing_structure_refinement 'SHELXL-97 (Sheldrick, 1997)'
_computing_structure_solution 'SHELXS-97 (Sheldrick, 1990)'
_diffrn_ambient_temperature 173(2)
_diffrn_measured_fraction_theta_full 0.990
_diffrn_measured_fraction_theta_max 0.990
_diffrn_measurement_device_type 'CCD area detector'
_diffrn_measurement_method '\w scans'
_diffrn_radiation_monochromator graphite
_diffrn_radiation_source 'fine-focus sealed tube'
_diffrn_radiation_type MoK\a
_diffrn_radiation_wavelength 0.71073
_diffrn_reflns_av_R_equivalents 0.0628
_diffrn_reflns_av_sigmaI/netI 0.1041
_diffrn_reflns_limit_h_max 13
_diffrn_reflns_limit_h_min -13
_diffrn_reflns_limit_k_max 15
_diffrn_reflns_limit_k_min -14
_diffrn_reflns_limit_l_max 20
_diffrn_reflns_limit_l_min -20
_diffrn_reflns_number 20055
_diffrn_reflns_theta_full 27.48
_diffrn_reflns_theta_max 27.48
_diffrn_reflns_theta_min 1.33
_diffrn_standards_decay_% 0
_diffrn_standards_number 0
_exptl_absorpt_coefficient_mu 3.248
_exptl_absorpt_correction_T_max 0.855
_exptl_absorpt_correction_T_min 0.680
_exptl_absorpt_correction_type multi-scan
_exptl_absorpt_process_details 'SADABS (Sheldrick ,1996)'
_exptl_crystal_colour green
_exptl_crystal_density_diffrn 1.668
_exptl_crystal_density_method 'not measured'
_exptl_crystal_description block
_exptl_crystal_F_000 934
_exptl_crystal_size_max 0.15
_exptl_crystal_size_mid 0.1
_exptl_crystal_size_min 0.05
_refine_diff_density_max 1.248
_refine_diff_density_min -0.758
_refine_diff_density_rms 0.162
_refine_ls_extinction_method none
_refine_ls_goodness_of_fit_ref 0.979
_refine_ls_hydrogen_treatment constr
_refine_ls_matrix_type full
_refine_ls_number_parameters 484
_refine_ls_number_reflns 8508
_refine_ls_number_restraints 0
_refine_ls_restrained_S_all 0.979
_refine_ls_R_factor_all 0.0802
_refine_ls_R_factor_gt 0.0447
_refine_ls_shift/su_max 0.001
_refine_ls_shift/su_mean 0.000
_refine_ls_structure_factor_coef Fsqd
_refine_ls_weighting_details 'calc w=1/[\s^2^(Fo^2^)+(0.0421P)^2^+0.0000P] where P=(Fo^2^+2Fc^2^)/3'
_refine_ls_weighting_scheme calc
_refine_ls_wR_factor_gt 0.0800
_refine_ls_wR_factor_ref 0.1003
_reflns_number_gt 6194
_reflns_number_total 8508
_reflns_threshold_expression >2sigma(I)
_cod_data_source_file b912986c.txt
_cod_data_source_block 13[PF6]
_cod_original_sg_symbol_H-M P-1
_cod_database_code 7002788

loop_
_symmetry_equiv_pos_as_xyz
'x, y, z'
'-x, -y, -z'

loop_
_atom_site_label
_atom_site_type_symbol
_atom_site_fract_x
_atom_site_fract_y
_atom_site_fract_z
_atom_site_U_iso_or_equiv
_atom_site_adp_type
_atom_site_occupancy
_atom_site_symmetry_multiplicity
_atom_site_calc_flag
_atom_site_refinement_flags
_atom_site_disorder_assembly
_atom_site_disorder_group
W1 W 0.36999(2) 0.81224(2) 0.770789(17) 0.02287(8) Uani 1 1 d . . .
C1 C 0.5319(5) 0.6040(5) 0.6613(4) 0.0270(14) Uani 1 1 d . . .
C2 C 0.5071(5) 0.7167(5) 0.6958(4) 0.0247(13) Uani 1 1 d . . .
C3 C 0.5523(5) 0.8147(6) 0.6996(4) 0.0255(14) Uani 1 1 d . . .
C4 C 0.6637(5) 0.8810(5) 0.6716(4) 0.0253(14) Uani 1 1 d . . .
C5 C 0.3919(5) 0.9853(6) 0.7225(4) 0.0291(15) Uani 1 1 d . . .
O1 O 0.4142(4) 1.0785(4) 0.6947(3) 0.0398(12) Uani 1 1 d . . .
S1 S 0.46726(14) 0.84552(14) 0.89220(10) 0.0288(4) Uani 1 1 d . . .
C6 C 0.3909(5) 0.8034(5) 0.9990(4) 0.0260(14) Uani 1 1 d . . .
C7 C 0.4567(6) 0.8164(6) 1.0670(4) 0.0353(16) Uani 1 1 d . . .
H7A H 0.5367 0.8490 1.0540 0.042 Uiso 1 1 calc R . .
C8 C 0.4081(7) 0.7829(6) 1.1531(4) 0.0424(18) Uani 1 1 d . . .
H8A H 0.4556 0.7908 1.1985 0.051 Uiso 1 1 calc R . .
C9 C 0.2912(7) 0.7381(6) 1.1735(4) 0.0433(18) Uani 1 1 d . . .
H9A H 0.2572 0.7160 1.2328 0.052 Uiso 1 1 calc R . .
C10 C 0.2242(6) 0.7255(6) 1.1077(4) 0.0367(16) Uani 1 1 d . . .
H10A H 0.1435 0.6942 1.1220 0.044 Uiso 1 1 calc R . .
C11 C 0.2714(6) 0.7573(5) 1.0207(4) 0.0301(15) Uani 1 1 d . . .
H11A H 0.2233 0.7482 0.9760 0.036 Uiso 1 1 calc R . .
N1 N 0.3213(4) 0.6406(4) 0.8340(3) 0.0237(11) Uani 1 1 d . . .
N2 N 0.1509(4) 0.7256(4) 0.6952(3) 0.0242(11) Uani 1 1 d . . .
N3 N 0.2546(4) 0.7921(4) 0.6730(3) 0.0253(12) Uani 1 1 d . . .
N4 N 0.0794(4) 0.8039(4) 0.8361(3) 0.0254(11) Uani 1 1 d . . .
N5 N 0.1787(4) 0.8735(4) 0.8339(3) 0.0252(11) Uani 1 1 d . . .
N6 N 0.1997(4) 0.6074(4) 0.8360(3) 0.0239(11) Uani 1 1 d . . .
B1 B 0.1004(6) 0.6913(6) 0.7919(5) 0.0261(16) Uani 1 1 d . . .
H1 H 0.0184 0.6542 0.7976 0.031 Uiso 1 1 calc R . .
C13 C -0.0037(6) 0.6379(6) 0.6246(4) 0.0385(17) Uani 1 1 d . . .
H13A H -0.0752 0.6651 0.6665 0.058 Uiso 1 1 calc R . .
H13B H 0.0218 0.5553 0.6425 0.058 Uiso 1 1 calc R . .
H13C H -0.0300 0.6468 0.5663 0.058 Uiso 1 1 calc R . .
C14 C 0.1061(5) 0.7088(5) 0.6222(4) 0.0271(14) Uani 1 1 d . . .
C15 C 0.1795(5) 0.7667(5) 0.5509(4) 0.0300(15) Uani 1 1 d . . .
H15A H 0.1692 0.7710 0.4911 0.036 Uiso 1 1 calc R . .
C16 C 0.2705(5) 0.8170(5) 0.5846(4) 0.0260(14) Uani 1 1 d . . .
C17 C 0.3740(6) 0.8880(6) 0.5348(4) 0.0363(17) Uani 1 1 d . . .
H17A H 0.3698 0.9627 0.5583 0.054 Uiso 1 1 calc R . .
H17B H 0.3627 0.9029 0.4729 0.054 Uiso 1 1 calc R . .
H17C H 0.4573 0.8450 0.5406 0.054 Uiso 1 1 calc R . .
C18 C -0.1546(5) 0.8036(6) 0.8890(5) 0.0414(18) Uani 1 1 d . . .
H18A H -0.1761 0.7910 0.8324 0.062 Uiso 1 1 calc R . .
H18B H -0.2214 0.8566 0.9170 0.062 Uiso 1 1 calc R . .
H18C H -0.1480 0.7285 0.9265 0.062 Uiso 1 1 calc R . .
C19 C -0.0293(5) 0.8567(6) 0.8754(4) 0.0290(14) Uani 1 1 d . . .
C20 C -0.0015(5) 0.9621(6) 0.8981(4) 0.0307(15) Uani 1 1 d . . .
H20A H -0.0596 1.0178 0.9262 0.037 Uiso 1 1 calc R . .
C21 C 0.1288(5) 0.9696(5) 0.8714(4) 0.0276(14) Uani 1 1 d . . .
C22 C 0.2047(6) 1.0657(6) 0.8844(4) 0.0351(16) Uani 1 1 d . . .
H22A H 0.2880 1.0322 0.8998 0.053 Uiso 1 1 calc R . .
H22B H 0.1589 1.1079 0.9316 0.053 Uiso 1 1 calc R . .
H22C H 0.2170 1.1200 0.8302 0.053 Uiso 1 1 calc R . .
C23 C 0.0727(6) 0.4357(6) 0.8894(4) 0.0365(16) Uani 1 1 d . . .
H23A H 0.0007 0.4855 0.9155 0.055 Uiso 1 1 calc R . .
H23B H 0.0831 0.3619 0.9279 0.055 Uiso 1 1 calc R . .
H23C H 0.0560 0.4196 0.8324 0.055 Uiso 1 1 calc R . .
C24 C 0.1922(6) 0.4975(5) 0.8777(4) 0.0291(14) Uani 1 1 d . . .
C25 C 0.3091(6) 0.4596(5) 0.9020(4) 0.0297(14) Uani 1 1 d . . .
H25A H 0.3319 0.3853 0.9326 0.036 Uiso 1 1 calc R . .
C26 C 0.3883(5) 0.5484(6) 0.8741(4) 0.0287(14) Uani 1 1 d . . .
C27 C 0.5259(5) 0.5472(6) 0.8847(4) 0.0355(16) Uani 1 1 d . . .
H27A H 0.5764 0.5666 0.8274 0.053 Uiso 1 1 calc R . .
H27B H 0.5562 0.4692 0.9107 0.053 Uiso 1 1 calc R . .
H27C H 0.5352 0.6051 0.9230 0.053 Uiso 1 1 calc R . .
C28 C 0.6572(6) 0.5640(6) 0.6304(4) 0.0375(17) Uani 1 1 d . . .
H28A H 0.7248 0.6110 0.6314 0.045 Uiso 1 1 calc R . .
C29 C 0.6839(6) 0.4584(6) 0.5990(5) 0.047(2) Uani 1 1 d . . .
H29A H 0.7695 0.4312 0.5796 0.057 Uiso 1 1 calc R . .
C30 C 0.5843(7) 0.3912(7) 0.5957(5) 0.050(2) Uani 1 1 d . . .
H30A H 0.6020 0.3180 0.5735 0.060 Uiso 1 1 calc R . .
C31 C 0.4601(6) 0.4302(6) 0.6245(4) 0.0407(17) Uani 1 1 d . . .
H31A H 0.3926 0.3843 0.6211 0.049 Uiso 1 1 calc R . .
C32 C 0.4332(6) 0.5343(6) 0.6579(4) 0.0322(15) Uani 1 1 d . . .
H32A H 0.3476 0.5596 0.6788 0.039 Uiso 1 1 calc R . .
C33 C 0.7457(6) 0.8570(6) 0.5958(4) 0.0353(16) Uani 1 1 d . . .
H33A H 0.7240 0.8038 0.5603 0.042 Uiso 1 1 calc R . .
C34 C 0.8581(6) 0.9105(6) 0.5725(4) 0.0383(17) Uani 1 1 d . . .
H34A H 0.9131 0.8948 0.5208 0.046 Uiso 1 1 calc R . .
C35 C 0.8911(6) 0.9876(6) 0.6248(5) 0.0418(18) Uani 1 1 d . . .
H35A H 0.9699 1.0221 0.6096 0.050 Uiso 1 1 calc R . .
C36 C 0.8102(6) 1.0139(6) 0.6982(5) 0.0383(17) Uani 1 1 d . . .
H36A H 0.8322 1.0672 0.7333 0.046 Uiso 1 1 calc R . .
C37 C 0.6953(6) 0.9617(5) 0.7209(4) 0.0306(15) Uani 1 1 d . . .
H37A H 0.6381 0.9817 0.7707 0.037 Uiso 1 1 calc R . .
P1 P 0.09334(18) 0.26601(18) 0.65822(13) 0.0438(5) Uani 1 1 d . . .
F1 F 0.1973(4) 0.2878(4) 0.7160(3) 0.0646(13) Uani 1 1 d . . .
F2 F 0.0374(5) 0.1735(5) 0.7346(4) 0.109(2) Uani 1 1 d . . .
F3 F -0.0130(4) 0.2459(4) 0.6011(3) 0.0711(14) Uani 1 1 d . . .
F4 F 0.1418(5) 0.3646(6) 0.5849(3) 0.100(2) Uani 1 1 d . . .
F5 F -0.0058(5) 0.3607(5) 0.7023(3) 0.0814(16) Uani 1 1 d . . .
F6 F 0.1851(6) 0.1714(7) 0.6167(5) 0.157(4) Uani 1 1 d . . .

loop_
_atom_site_aniso_label
_atom_site_aniso_U_11
_atom_site_aniso_U_22
_atom_site_aniso_U_33
_atom_site_aniso_U_23
_atom_site_aniso_U_13
_atom_site_aniso_U_12
W1 0.01741(12) 0.02706(15) 0.02450(13) -0.00321(10) -0.00206(9) -0.00499(9)
C1 0.027(3) 0.028(4) 0.026(3) -0.003(3) 0.000(3) -0.005(3)
C2 0.024(3) 0.025(4) 0.024(3) 0.000(3) -0.006(2) -0.002(3)
C3 0.019(3) 0.036(4) 0.021(3) -0.002(3) -0.004(2) 0.000(3)
C4 0.020(3) 0.027(4) 0.028(3) 0.003(3) -0.004(2) -0.007(2)
C5 0.019(3) 0.039(4) 0.029(4) -0.007(3) 0.000(3) -0.001(3)
O1 0.031(3) 0.037(3) 0.048(3) 0.000(2) -0.002(2) -0.005(2)
S1 0.0244(8) 0.0361(10) 0.0270(9) -0.0025(7) -0.0042(6) -0.0093(7)
C6 0.027(3) 0.024(4) 0.027(3) -0.007(3) -0.003(3) -0.001(3)
C7 0.037(4) 0.039(4) 0.032(4) -0.009(3) -0.007(3) -0.006(3)
C8 0.049(4) 0.049(5) 0.033(4) -0.009(3) -0.011(3) -0.008(4)
C9 0.057(5) 0.044(5) 0.025(4) -0.006(3) 0.008(3) -0.005(4)
C10 0.033(4) 0.039(4) 0.036(4) -0.002(3) 0.003(3) -0.008(3)
C11 0.031(3) 0.029(4) 0.030(4) 0.001(3) -0.007(3) -0.006(3)
N1 0.019(2) 0.024(3) 0.027(3) 0.003(2) -0.005(2) -0.004(2)
N2 0.019(2) 0.028(3) 0.027(3) -0.006(2) -0.003(2) -0.006(2)
N3 0.017(2) 0.033(3) 0.027(3) -0.001(2) -0.003(2) -0.006(2)
N4 0.016(2) 0.033(3) 0.028(3) -0.003(2) -0.003(2) -0.005(2)
N5 0.022(2) 0.028(3) 0.024(3) -0.003(2) 0.000(2) -0.002(2)
N6 0.022(2) 0.024(3) 0.027(3) -0.005(2) -0.001(2) -0.009(2)
B1 0.019(3) 0.028(4) 0.031(4) -0.001(3) -0.001(3) -0.009(3)
C13 0.043(4) 0.034(4) 0.044(4) -0.003(3) -0.019(3) -0.011(3)
C14 0.021(3) 0.034(4) 0.027(3) -0.003(3) -0.006(3) 0.001(3)
C15 0.032(3) 0.030(4) 0.027(3) -0.003(3) -0.009(3) 0.006(3)
C16 0.016(3) 0.033(4) 0.026(3) -0.001(3) -0.002(2) 0.001(2)
C17 0.032(3) 0.052(5) 0.024(3) 0.005(3) -0.004(3) -0.015(3)
C18 0.014(3) 0.062(5) 0.046(4) -0.006(4) 0.004(3) -0.008(3)
C19 0.023(3) 0.038(4) 0.024(3) 0.002(3) -0.002(3) -0.001(3)
C20 0.022(3) 0.038(4) 0.031(4) -0.007(3) -0.001(3) 0.004(3)
C21 0.029(3) 0.030(4) 0.024(3) -0.002(3) -0.003(3) -0.002(3)
C22 0.037(4) 0.034(4) 0.034(4) -0.012(3) 0.001(3) 0.001(3)
C23 0.042(4) 0.035(4) 0.035(4) 0.000(3) -0.008(3) -0.016(3)
C24 0.032(3) 0.027(4) 0.027(3) -0.001(3) -0.001(3) -0.006(3)
C25 0.039(4) 0.024(4) 0.026(3) 0.001(3) -0.006(3) -0.006(3)
C26 0.027(3) 0.031(4) 0.028(3) -0.003(3) -0.006(3) -0.001(3)
C27 0.029(3) 0.041(4) 0.036(4) -0.007(3) -0.008(3) 0.006(3)
C28 0.027(3) 0.030(4) 0.055(5) -0.011(3) 0.004(3) -0.010(3)
C29 0.031(4) 0.045(5) 0.065(5) -0.023(4) 0.008(3) -0.002(3)
C30 0.051(5) 0.038(5) 0.063(5) -0.024(4) 0.001(4) -0.008(4)
C31 0.036(4) 0.042(5) 0.044(4) -0.011(3) 0.007(3) -0.013(3)
C32 0.027(3) 0.038(4) 0.033(4) -0.009(3) 0.001(3) -0.006(3)
C33 0.033(4) 0.031(4) 0.035(4) 0.000(3) 0.010(3) -0.001(3)
C34 0.031(4) 0.032(4) 0.044(4) 0.002(3) 0.015(3) -0.002(3)
C35 0.025(3) 0.036(4) 0.059(5) 0.009(4) 0.004(3) -0.010(3)
C36 0.033(4) 0.036(4) 0.048(4) 0.002(3) -0.009(3) -0.018(3)
C37 0.031(3) 0.027(4) 0.033(4) -0.001(3) -0.002(3) -0.005(3)
P1 0.0511(12) 0.0438(13) 0.0405(11) -0.0048(9) -0.0144(9) -0.0113(9)
F1 0.060(3) 0.093(4) 0.050(3) -0.011(3) -0.012(2) -0.039(3)
F2 0.120(5) 0.103(5) 0.115(5) 0.060(4) -0.072(4) -0.072(4)
F3 0.088(3) 0.061(3) 0.079(3) -0.013(3) -0.056(3) -0.004(3)
F4 0.081(4) 0.144(6) 0.066(4) 0.040(4) -0.009(3) -0.050(4)
F5 0.083(4) 0.089(4) 0.077(4) -0.031(3) -0.016(3) 0.005(3)
F6 0.148(6) 0.181(7) 0.174(7) -0.141(6) -0.109(5) 0.115(5)

loop_
_atom_type_symbol
_atom_type_description
_atom_type_scat_dispersion_real
_atom_type_scat_dispersion_imag
_atom_type_scat_source
C C 0.0033 0.0016 'International Tables Vol C Tables 4.2.6.8 and 6.1.1.4'
H H 0.0000 0.0000 'International Tables Vol C Tables 4.2.6.8 and 6.1.1.4'
B B 0.0013 0.0007 'International Tables Vol C Tables 4.2.6.8 and 6.1.1.4'
N N 0.0061 0.0033 'International Tables Vol C Tables 4.2.6.8 and 6.1.1.4'
O O 0.0106 0.0060 'International Tables Vol C Tables 4.2.6.8 and 6.1.1.4'
F F 0.0171 0.0103 'International Tables Vol C Tables 4.2.6.8 and 6.1.1.4'
P P 0.1023 0.0942 'International Tables Vol C Tables 4.2.6.8 and 6.1.1.4'
S S 0.1246 0.1234 'International Tables Vol C Tables 4.2.6.8 and 6.1.1.4'
W W -0.8490 6.8722 'International Tables Vol C Tables 4.2.6.8 and 6.1.1.4'

loop_
_geom_angle_atom_site_label_1
_geom_angle_atom_site_label_2
_geom_angle_atom_site_label_3
_geom_angle
_geom_angle_site_symmetry_1
_geom_angle_site_symmetry_3
_geom_angle_publ_flag
C2 W1 C5 105.5(2) . . ?
C2 W1 C3 36.4(2) . . ?
C5 W1 C3 74.0(2) . . ?
C2 W1 N3 83.3(2) . . ?
C5 W1 N3 92.5(2) . . ?
C3 W1 N3 102.41(19) . . ?
C2 W1 N1 83.2(2) . . ?
C5 W1 N1 171.3(2) . . ?
C3 W1 N1 114.5(2) . . ?
N3 W1 N1 87.52(18) . . ?
C2 W1 N5 159.0(2) . . ?
C5 W1 N5 86.8(2) . . ?
C3 W1 N5 160.7(2) . . ?
N3 W1 N5 79.16(17) . . ?
N1 W1 N5 84.67(18) . . ?
C2 W1 S1 105.54(16) . . ?
C5 W1 S1 86.99(17) . . ?
C3 W1 S1 86.14(16) . . ?
N3 W1 S1 170.95(13) . . ?
N1 W1 S1 91.64(13) . . ?
N5 W1 S1 91.79(13) . . ?
C28 C1 C32 118.6(6) . . ?
C28 C1 C2 119.6(5) . . ?
C32 C1 C2 121.8(5) . . ?
C3 C2 C1 145.4(6) . . ?
C3 C2 W1 73.0(4) . . ?
C1 C2 W1 141.6(4) . . ?
C2 C3 C4 143.5(6) . . ?
C2 C3 W1 70.6(3) . . ?
C4 C3 W1 145.9(5) . . ?
C37 C4 C33 119.1(5) . . ?
C37 C4 C3 121.8(5) . . ?
C33 C4 C3 119.0(6) . . ?
O1 C5 W1 174.6(5) . . ?
C6 S1 W1 118.8(2) . . ?
C7 C6 C11 117.9(6) . . ?
C7 C6 S1 116.2(5) . . ?
C11 C6 S1 125.8(5) . . ?
C8 C7 C6 121.3(6) . . ?
C8 C7 H7A 119.3 . . ?
C6 C7 H7A 119.3 . . ?
C9 C8 C7 120.2(6) . . ?
C9 C8 H8A 119.9 . . ?
C7 C8 H8A 119.9 . . ?
C10 C9 C8 119.5(6) . . ?
C10 C9 H9A 120.2 . . ?
C8 C9 H9A 120.2 . . ?
C9 C10 C11 121.4(6) . . ?
C9 C10 H10A 119.3 . . ?
C11 C10 H10A 119.3 . . ?
C10 C11 C6 119.6(6) . . ?
C10 C11 H11A 120.2 . . ?
C6 C11 H11A 120.2 . . ?
C26 N1 N6 106.6(5) . . ?
C26 N1 W1 133.3(4) . . ?
N6 N1 W1 120.1(3) . . ?
C14 N2 N3 109.6(5) . . ?
C14 N2 B1 130.8(5) . . ?
N3 N2 B1 119.5(5) . . ?
C16 N3 N2 106.3(4) . . ?
C16 N3 W1 133.0(4) . . ?
N2 N3 W1 119.8(3) . . ?
C19 N4 N5 108.9(5) . . ?
C19 N4 B1 129.9(5) . . ?
N5 N4 B1 121.1(4) . . ?
C21 N5 N4 107.2(4) . . ?
C21 N5 W1 135.1(4) . . ?
N4 N5 W1 117.7(4) . . ?
C24 N6 N1 109.5(5) . . ?
C24 N6 B1 130.7(5) . . ?
N1 N6 B1 119.8(5) . . ?
N2 B1 N6 110.2(5) . . ?
N2 B1 N4 107.5(5) . . ?
N6 B1 N4 108.2(5) . . ?
N2 B1 H1 110.3 . . ?
N6 B1 H1 110.3 . . ?
N4 B1 H1 110.3 . . ?
C14 C13 H13A 109.5 . . ?
C14 C13 H13B 109.5 . . ?
H13A C13 H13B 109.5 . . ?
C14 C13 H13C 109.5 . . ?
H13A C13 H13C 109.5 . . ?
H13B C13 H13C 109.5 . . ?
N2 C14 C15 108.2(5) . . ?
N2 C14 C13 122.3(5) . . ?
C15 C14 C13 129.5(6) . . ?
C16 C15 C14 106.1(5) . . ?
C16 C15 H15A 126.9 . . ?
C14 C15 H15A 126.9 . . ?
N3 C16 C15 109.8(5) . . ?
N3 C16 C17 122.8(5) . . ?
C15 C16 C17 127.4(6) . . ?
C16 C17 H17A 109.5 . . ?
C16 C17 H17B 109.5 . . ?
H17A C17 H17B 109.5 . . ?
C16 C17 H17C 109.5 . . ?
H17A C17 H17C 109.5 . . ?
H17B C17 H17C 109.5 . . ?
C19 C18 H18A 109.5 . . ?
C19 C18 H18B 109.5 . . ?
H18A C18 H18B 109.5 . . ?
C19 C18 H18C 109.5 . . ?
H18A C18 H18C 109.5 . . ?
H18B C18 H18C 109.5 . . ?
N4 C19 C20 108.3(5) . . ?
N4 C19 C18 122.4(6) . . ?
C20 C19 C18 129.2(6) . . ?
C19 C20 C21 106.2(5) . . ?
C19 C20 H20A 126.9 . . ?
C21 C20 H20A 126.9 . . ?
N5 C21 C20 109.3(5) . . ?
N5 C21 C22 124.3(5) . . ?
C20 C21 C22 126.3(6) . . ?
C21 C22 H22A 109.5 . . ?
C21 C22 H22B 109.5 . . ?
H22A C22 H22B 109.5 . . ?
C21 C22 H22C 109.5 . . ?
H22A C22 H22C 109.5 . . ?
H22B C22 H22C 109.5 . . ?
C24 C23 H23A 109.5 . . ?
C24 C23 H23B 109.5 . . ?
H23A C23 H23B 109.5 . . ?
C24 C23 H23C 109.5 . . ?
H23A C23 H23C 109.5 . . ?
H23B C23 H23C 109.5 . . ?
N6 C24 C25 107.4(5) . . ?
N6 C24 C23 122.3(5) . . ?
C25 C24 C23 130.3(6) . . ?
C24 C25 C26 107.8(6) . . ?
C24 C25 H25A 126.1 . . ?
C26 C25 H25A 126.1 . . ?
N1 C26 C25 108.7(5) . . ?
N1 C26 C27 123.9(6) . . ?
C25 C26 C27 127.4(6) . . ?
C26 C27 H27A 109.5 . . ?
C26 C27 H27B 109.5 . . ?
H27A C27 H27B 109.5 . . ?
C26 C27 H27C 109.5 . . ?
H27A C27 H27C 109.5 . . ?
H27B C27 H27C 109.5 . . ?
C29 C28 C1 121.1(6) . . ?
C29 C28 H28A 119.5 . . ?
C1 C28 H28A 119.5 . . ?
C28 C29 C30 119.3(6) . . ?
C28 C29 H29A 120.4 . . ?
C30 C29 H29A 120.4 . . ?
C31 C30 C29 120.4(7) . . ?
C31 C30 H30A 119.8 . . ?
C29 C30 H30A 119.8 . . ?
C32 C31 C30 120.5(6) . . ?
C32 C31 H31A 119.7 . . ?
C30 C31 H31A 119.7 . . ?
C31 C32 C1 120.1(6) . . ?
C31 C32 H32A 119.9 . . ?
C1 C32 H32A 119.9 . . ?
C34 C33 C4 120.0(6) . . ?
C34 C33 H33A 120.0 . . ?
C4 C33 H33A 120.0 . . ?
C33 C34 C35 120.3(6) . . ?
C33 C34 H34A 119.9 . . ?
C35 C34 H34A 119.9 . . ?
C36 C35 C34 120.3(6) . . ?
C36 C35 H35A 119.9 . . ?
C34 C35 H35A 119.9 . . ?
C35 C36 C37 119.7(7) . . ?
C35 C36 H36A 120.2 . . ?
C37 C36 H36A 120.2 . . ?
C4 C37 C36 120.7(6) . . ?
C4 C37 H37A 119.6 . . ?
C36 C37 H37A 119.6 . . ?
F6 P1 F4 92.3(4) . . ?
F6 P1 F2 91.7(5) . . ?
F4 P1 F2 176.0(4) . . ?
F6 P1 F1 90.5(3) . . ?
F4 P1 F1 91.0(3) . . ?
F2 P1 F1 89.3(3) . . ?
F6 P1 F5 177.8(4) . . ?
F4 P1 F5 89.4(3) . . ?
F2 P1 F5 86.6(3) . . ?
F1 P1 F5 90.8(3) . . ?
F6 P1 F3 90.6(3) . . ?
F4 P1 F3 89.0(3) . . ?
F2 P1 F3 90.5(3) . . ?
F1 P1 F3 178.9(3) . . ?
F5 P1 F3 88.1(3) . . ?

loop_
_geom_bond_atom_site_label_1
_geom_bond_atom_site_label_2
_geom_bond_distance
_geom_bond_site_symmetry_2
_geom_bond_publ_flag
W1 C2 2.055(6) . ?
W1 C5 2.064(7) . ?
W1 C3 2.084(5) . ?
W1 N3 2.151(5) . ?
W1 N1 2.169(5) . ?
W1 N5 2.212(4) . ?
W1 S1 2.3880(16) . ?
C1 C28 1.400(8) . ?
C1 C32 1.403(8) . ?
C1 C2 1.464(8) . ?
C2 C3 1.292(8) . ?
C3 C4 1.459(8) . ?
C4 C37 1.388(8) . ?
C4 C33 1.401(8) . ?
C5 O1 1.141(7) . ?
S1 C6 1.766(6) . ?
C6 C7 1.391(8) . ?
C6 C11 1.407(8) . ?
C7 C8 1.381(9) . ?
C7 H7A 0.9500 . ?
C8 C9 1.374(9) . ?
C8 H8A 0.9500 . ?
C9 C10 1.368(9) . ?
C9 H9A 0.9500 . ?
C10 C11 1.386(8) . ?
C10 H10A 0.9500 . ?
C11 H11A 0.9500 . ?
N1 C26 1.351(7) . ?
N1 N6 1.383(6) . ?
N2 C14 1.346(7) . ?
N2 N3 1.385(6) . ?
N2 B1 1.532(8) . ?
N3 C16 1.356(7) . ?
N4 C19 1.352(7) . ?
N4 N5 1.390(6) . ?
N4 B1 1.539(8) . ?
N5 C21 1.352(7) . ?
N6 C24 1.350(7) . ?
N6 B1 1.534(8) . ?
B1 H1 1.0000 . ?
C13 C14 1.492(8) . ?
C13 H13A 0.9800 . ?
C13 H13B 0.9800 . ?
C13 H13C 0.9800 . ?
C14 C15 1.390(8) . ?
C15 C16 1.385(8) . ?
C15 H15A 0.9500 . ?
C16 C17 1.499(8) . ?
C17 H17A 0.9800 . ?
C17 H17B 0.9800 . ?
C17 H17C 0.9800 . ?
C18 C19 1.500(8) . ?
C18 H18A 0.9800 . ?
C18 H18B 0.9800 . ?
C18 H18C 0.9800 . ?
C19 C20 1.391(9) . ?
C20 C21 1.394(8) . ?
C20 H20A 0.9500 . ?
C21 C22 1.496(8) . ?
C22 H22A 0.9800 . ?
C22 H22B 0.9800 . ?
C22 H22C 0.9800 . ?
C23 C24 1.500(8) . ?
C23 H23A 0.9800 . ?
C23 H23B 0.9800 . ?
C23 H23C 0.9800 . ?
C24 C25 1.366(8) . ?
C25 C26 1.380(8) . ?
C25 H25A 0.9500 . ?
C26 C27 1.498(8) . ?
C27 H27A 0.9800 . ?
C27 H27B 0.9800 . ?
C27 H27C 0.9800 . ?
C28 C29 1.367(9) . ?
C28 H28A 0.9500 . ?
C29 C30 1.391(9) . ?
C29 H29A 0.9500 . ?
C30 C31 1.379(9) . ?
C30 H30A 0.9500 . ?
C31 C32 1.365(9) . ?
C31 H31A 0.9500 . ?
C32 H32A 0.9500 . ?
C33 C34 1.382(8) . ?
C33 H33A 0.9500 . ?
C34 C35 1.396(9) . ?
C34 H34A 0.9500 . ?
C35 C36 1.372(9) . ?
C35 H35A 0.9500 . ?
C36 C37 1.396(8) . ?
C36 H36A 0.9500 . ?
C37 H37A 0.9500 . ?
P1 F6 1.534(5) . ?
P1 F4 1.567(5) . ?
P1 F2 1.575(5) . ?
P1 F1 1.591(4) . ?
P1 F5 1.592(5) . ?
P1 F3 1.598(4) . ?

loop_
_geom_torsion_atom_site_label_1
_geom_torsion_atom_site_label_2
_geom_torsion_atom_site_label_3
_geom_torsion_atom_site_label_4
_geom_torsion
_geom_torsion_site_symmetry_1
_geom_torsion_site_symmetry_2
_geom_torsion_site_symmetry_3
_geom_torsion_site_symmetry_4
_geom_torsion_publ_flag
C28 C1 C2 C3 17.1(13) . . . . ?
C32 C1 C2 C3 -162.7(9) . . . . ?
C28 C1 C2 W1 -163.0(5) . . . . ?
C32 C1 C2 W1 17.2(10) . . . . ?
C5 W1 C2 C3 30.9(4) . . . . ?
N3 W1 C2 C3 121.6(4) . . . . ?
N1 W1 C2 C3 -150.1(4) . . . . ?
N5 W1 C2 C3 155.0(5) . . . . ?
S1 W1 C2 C3 -60.3(4) . . . . ?
C5 W1 C2 C1 -149.1(7) . . . . ?
C3 W1 C2 C1 -180.0(9) . . . . ?
N3 W1 C2 C1 -58.4(7) . . . . ?
N1 W1 C2 C1 29.9(7) . . . . ?
N5 W1 C2 C1 -25.0(11) . . . . ?
S1 W1 C2 C1 119.7(7) . . . . ?
C1 C2 C3 C4 -1.1(17) . . . . ?
W1 C2 C3 C4 179.0(9) . . . . ?
C1 C2 C3 W1 180.0(10) . . . . ?
C5 W1 C3 C2 -149.1(4) . . . . ?
N3 W1 C3 C2 -60.0(4) . . . . ?
N1 W1 C3 C2 32.9(4) . . . . ?
N5 W1 C3 C2 -152.7(5) . . . . ?
S1 W1 C3 C2 123.0(4) . . . . ?
C2 W1 C3 C4 -178.9(10) . . . . ?
C5 W1 C3 C4 32.0(7) . . . . ?
N3 W1 C3 C4 121.1(7) . . . . ?
N1 W1 C3 C4 -146.0(7) . . . . ?
N5 W1 C3 C4 28.4(12) . . . . ?
S1 W1 C3 C4 -55.9(7) . . . . ?
C2 C3 C4 C37 -150.3(8) . . . . ?
W1 C3 C4 C37 27.9(11) . . . . ?
C2 C3 C4 C33 25.4(12) . . . . ?
W1 C3 C4 C33 -156.3(6) . . . . ?
C2 W1 S1 C6 -125.3(3) . . . . ?
C5 W1 S1 C6 129.5(3) . . . . ?
C3 W1 S1 C6 -156.4(3) . . . . ?
N1 W1 S1 C6 -41.9(3) . . . . ?
N5 W1 S1 C6 42.8(3) . . . . ?
W1 S1 C6 C7 175.1(4) . . . . ?
W1 S1 C6 C11 -4.2(6) . . . . ?
C11 C6 C7 C8 1.5(9) . . . . ?
S1 C6 C7 C8 -178.0(5) . . . . ?
C6 C7 C8 C9 -1.5(11) . . . . ?
C7 C8 C9 C10 0.9(11) . . . . ?
C8 C9 C10 C11 -0.2(11) . . . . ?
C9 C10 C11 C6 0.2(10) . . . . ?
C7 C6 C11 C10 -0.8(9) . . . . ?
S1 C6 C11 C10 178.6(5) . . . . ?
C2 W1 N1 C26 56.6(6) . . . . ?
C3 W1 N1 C26 37.6(6) . . . . ?
N3 W1 N1 C26 140.2(6) . . . . ?
N5 W1 N1 C26 -140.5(6) . . . . ?
S1 W1 N1 C26 -48.9(5) . . . . ?
C3 W1 N1 N6 -140.5(4) . . . . ?
N3 W1 N1 N6 -38.0(4) . . . . ?
N5 W1 N1 N6 41.3(4) . . . . ?
S1 W1 N1 N6 132.9(4) . . . . ?
C14 N2 N3 C16 1.0(6) . . . . ?
B1 N2 N3 C16 -174.9(5) . . . . ?
C14 N2 N3 W1 -169.8(4) . . . . ?
B1 N2 N3 W1 14.3(7) . . . . ?
C2 W1 N3 C16 -54.6(6) . . . . ?
C5 W1 N3 C16 50.8(6) . . . . ?
C3 W1 N3 C16 -23.4(6) . . . . ?
N1 W1 N3 C16 -138.0(6) . . . . ?
N5 W1 N3 C16 137.0(6) . . . . ?
C2 W1 N3 N2 113.3(4) . . . . ?
C5 W1 N3 N2 -141.4(4) . . . . ?
C3 W1 N3 N2 144.5(4) . . . . ?
N1 W1 N3 N2 29.9(4) . . . . ?
N5 W1 N3 N2 -55.2(4) . . . . ?
C19 N4 N5 C21 -0.7(6) . . . . ?
B1 N4 N5 C21 175.0(5) . . . . ?
C19 N4 N5 W1 -178.8(4) . . . . ?
B1 N4 N5 W1 -3.1(6) . . . . ?
C2 W1 N5 C21 -162.6(6) . . . . ?
C5 W1 N5 C21 -35.7(6) . . . . ?
C3 W1 N5 C21 -32.2(9) . . . . ?
N3 W1 N5 C21 -128.8(6) . . . . ?
N1 W1 N5 C21 142.7(6) . . . . ?
S1 W1 N5 C21 51.2(5) . . . . ?
C2 W1 N5 N4 14.8(8) . . . . ?
C5 W1 N5 N4 141.7(4) . . . . ?
C3 W1 N5 N4 145.2(6) . . . . ?
N3 W1 N5 N4 48.6(4) . . . . ?
N1 W1 N5 N4 -39.9(4) . . . . ?
S1 W1 N5 N4 -131.4(4) . . . . ?
C26 N1 N6 C24 0.8(6) . . . . ?
W1 N1 N6 C24 179.4(4) . . . . ?
C26 N1 N6 B1 -177.4(5) . . . . ?
W1 N1 N6 B1 1.3(7) . . . . ?
C14 N2 B1 N6 118.7(6) . . . . ?
N3 N2 B1 N6 -66.4(7) . . . . ?
C14 N2 B1 N4 -123.6(6) . . . . ?
N3 N2 B1 N4 51.3(6) . . . . ?
C24 N6 B1 N2 -121.1(6) . . . . ?
N1 N6 B1 N2 56.6(7) . . . . ?
C24 N6 B1 N4 121.6(6) . . . . ?
N1 N6 B1 N4 -60.7(6) . . . . ?
C19 N4 B1 N2 117.4(6) . . . . ?
N5 N4 B1 N2 -57.3(7) . . . . ?
C19 N4 B1 N6 -123.7(6) . . . . ?
N5 N4 B1 N6 61.6(6) . . . . ?
N3 N2 C14 C15 -1.2(6) . . . . ?
B1 N2 C14 C15 174.1(6) . . . . ?
N3 N2 C14 C13 178.6(5) . . . . ?
B1 N2 C14 C13 -6.1(10) . . . . ?
N2 C14 C15 C16 0.9(7) . . . . ?
C13 C14 C15 C16 -178.8(6) . . . . ?
N2 N3 C16 C15 -0.4(6) . . . . ?
W1 N3 C16 C15 168.6(4) . . . . ?
N2 N3 C16 C17 -180.0(5) . . . . ?
W1 N3 C16 C17 -10.9(9) . . . . ?
C14 C15 C16 N3 -0.3(7) . . . . ?
C14 C15 C16 C17 179.3(6) . . . . ?
N5 N4 C19 C20 0.8(7) . . . . ?
B1 N4 C19 C20 -174.4(6) . . . . ?
N5 N4 C19 C18 -179.5(5) . . . . ?
B1 N4 C19 C18 5.3(10) . . . . ?
N4 C19 C20 C21 -0.5(7) . . . . ?
C18 C19 C20 C21 179.7(6) . . . . ?
N4 N5 C21 C20 0.4(6) . . . . ?
W1 N5 C21 C20 178.0(4) . . . . ?
N4 N5 C21 C22 178.3(5) . . . . ?
W1 N5 C21 C22 -4.1(9) . . . . ?
C19 C20 C21 N5 0.1(7) . . . . ?
C19 C20 C21 C22 -177.8(6) . . . . ?
N1 N6 C24 C25 -0.4(7) . . . . ?
B1 N6 C24 C25 177.5(6) . . . . ?
N1 N6 C24 C23 -179.0(5) . . . . ?
B1 N6 C24 C23 -1.2(10) . . . . ?
N6 C24 C25 C26 -0.2(7) . . . . ?
C23 C24 C25 C26 178.3(6) . . . . ?
N6 N1 C26 C25 -0.9(7) . . . . ?
W1 N1 C26 C25 -179.3(4) . . . . ?
N6 N1 C26 C27 179.0(5) . . . . ?
W1 N1 C26 C27 0.6(9) . . . . ?
C24 C25 C26 N1 0.7(7) . . . . ?
C24 C25 C26 C27 -179.2(6) . . . . ?
C32 C1 C28 C29 -1.2(10) . . . . ?
C2 C1 C28 C29 179.0(6) . . . . ?
C1 C28 C29 C30 1.6(11) . . . . ?
C28 C29 C30 C31 -0.5(12) . . . . ?
C29 C30 C31 C32 -1.0(11) . . . . ?
C30 C31 C32 C1 1.5(10) . . . . ?
C28 C1 C32 C31 -0.4(10) . . . . ?
C2 C1 C32 C31 179.5(6) . . . . ?
C37 C4 C33 C34 2.0(9) . . . . ?
C3 C4 C33 C34 -173.8(6) . . . . ?
C4 C33 C34 C35 0.7(10) . . . . ?
C33 C34 C35 C36 -2.2(10) . . . . ?
C34 C35 C36 C37 0.9(10) . . . . ?
C33 C4 C37 C36 -3.3(9) . . . . ?
C3 C4 C37 C36 172.4(6) . . . . ?
C35 C36 C37 C4 1.9(10) . . . . ?
